data_1001257
loop_
_publ_author_name
'Baud, G'
'Besse, J P'
'Chevalier, R'
'Gasperin, M'

_publ_section_title
;
Synthese et etude structurale de l'oxyde double Dy~5~ Re~2~ O~12~
;
_journal_coden_ASTM MCHPDR
_journal_name_full 'Materials Chemistry and Physics'
_journal_page_first 93
_journal_page_last 99
_journal_paper_doi 10.1016/0254-0584(83)90042-1
_journal_volume 8
_journal_year 1983
_chemical_formula_structural 'Dy5 Re2 O12'
_chemical_formula_sum 'Dy5 O12 Re2'
_chemical_name_systematic
;
Dysprosium hexaoxorhenate(IV) hexaoxorhenate(V)
;
_space_group_IT_number 11
_symmetry_cell_setting monoclinic
_symmetry_Int_Tables_number 11
_symmetry_space_group_name_Hall '-P 2c'
_symmetry_space_group_name_H-M 'P 1 1 21/m'
_cell_angle_alpha 90
_cell_angle_beta 90
_cell_angle_gamma 107.8(2)
_cell_formula_units_Z 2
_cell_length_a 12.425(8)
_cell_length_b 7.511(5)
_cell_length_c 5.653(5)
_cell_volume 502.3
_cod_database_code 1001257

loop_
_symmetry_equiv_pos_as_xyz
x,y,z
-x,-y,1/2+z
-x,-y,-z
x,y,1/2-z

loop_
_atom_site_label
_atom_site_type_symbol
_atom_site_symmetry_multiplicity
_atom_site_Wyckoff_symbol
_atom_site_fract_x
_atom_site_fract_y
_atom_site_fract_z
_atom_site_occupancy
_atom_site_attached_hydrogens
_atom_site_calc_flag
Re1 Re4+ 4 f 0.2451(2) -0.0064(4) 0.0343(5) 0.5 0 d
Re2 Re4+ 4 f 0.2652(11) 0.5135(26) 0.0333(27) 0.5 0 d
Dy1 Dy3+ 2 e 0.2443(4) 0.4975(8) 0.25 0.5 0 d
Dy2 Dy3+ 2 e 0.267(2) 0.0088(44) 0.25 0.5 0 d
Dy3 Dy3+ 2 e 0.5617(3) 0.1736(7) 0.25 1. 0 d
Dy4 Dy3+ 2 e 0.9443(3) 0.3529(7) 0.25 1. 0 d
Dy5 Dy3+ 2 e 0.5572(4) 0.6427(6) 0.25 1. 0 d
Dy6 Dy3+ 2 e 0.9360(4) 0.8380(6) 0.25 1. 0 d
O1 O2- 4 f 0.4107(31) 0.0751(51) -0.0187(74) 1. 0 d
O2 O2- 4 f 0.0973(41) 0.4021(68) -0.0464(96) 1. 0 d
O3 O2- 4 f 0.4036(30) 0.5710(51) 0.0097(73) 1. 0 d
O4 O2- 4 f 0.0864(35) 0.8965(60) 0.0105(85) 1. 0 d
O5 O2- 2 e 0.2426(118) 0.1891(191) 0.25 1. 0 d
O6 O2- 2 e 0.2508(56) 0.7882(89) 0.25 1. 0 d
O7 O2- 2 e 0.7555(56) 0.8197(92) 0.25 1. 0 d
O8 O2- 2 e 0.7601(61) 0.16(1) 0.25 1. 0 d

loop_
_atom_type_symbol
_atom_type_oxidation_number
Re4+ 4.500
Dy3+ 3.000
O2- -2.000
